data_7715084
loop_
_publ_author_name
'Zhang, Jin'
'Liu, Ting'
'Zhang, Gaopeng'
'Cai, Jianglong'
'Wang, Yue'
'Tong, Jianbo'
'Ma, Yangmin'
'Szostak, Roman'
'Szostak, Michal'

_publ_section_title
;
 Indazolin-3-ylidenes (Indy*): easily accessible, sterically-hindered
 indazole-derived N-heterocyclic carbenes and their application in gold
 catalysis.
;
_journal_issue 9
_journal_name_full 'Dalton transactions (Cambridge, England : 2003)'
_journal_page_first 4260
_journal_page_last 4265
_journal_paper_doi 10.1039/d4dt00287c
_journal_volume 53
_journal_year 2024
_chemical_formula_moiety 'C41 H34 Au Cl N2 O'
_chemical_formula_sum 'C41 H34 Au Cl N2 O'
_chemical_formula_weight 803.11
_space_group_crystal_system monoclinic
_space_group_IT_number 14
_space_group_name_Hall '-P 2ybc'
_space_group_name_H-M_alt 'P 1 21/c 1'
_atom_sites_solution_hydrogens geom
_atom_sites_solution_primary dual
_audit_creation_date 2022-03-12
_audit_creation_method
;
Olex2 1.5
(compiled 2021.11.18 svn.ra9532c28 for OlexSys, GUI svn.r6429)
;
_audit_update_record
;
2022-03-12 deposited with the CCDC.	2024-02-01 downloaded from the CCDC.
;
_cell_angle_alpha 90
_cell_angle_beta 99.026(4)
_cell_angle_gamma 90
_cell_formula_units_Z 8
_cell_length_a 26.499(4)
_cell_length_b 11.4792(15)
_cell_length_c 22.902(3)
_cell_measurement_reflns_used 9915
_cell_measurement_temperature 273.15
_cell_measurement_theta_max 27.300
_cell_measurement_theta_min 2.361
_cell_volume 6880.2(16)
_computing_cell_refinement 'SAINT V8.40B (?, 2016)'
_computing_data_reduction 'SAINT V8.40B (?, 2016)'
_computing_molecular_graphics 'Olex2 1.5 (Dolomanov et al., 2009)'
_computing_publication_material 'Olex2 1.5 (Dolomanov et al., 2009)'
_computing_structure_refinement 'SHELXL 2018/3 (Sheldrick, 2015)'
_computing_structure_solution 'SHELXT 2014/5 (Sheldrick, 2014)'
_diffrn_ambient_temperature 273.15
_diffrn_measured_fraction_theta_full 0.999
_diffrn_measured_fraction_theta_max 0.999
_diffrn_measurement_device_type 'Bruker APEX-II CCD'
_diffrn_measurement_method '\f and \w scans'
_diffrn_radiation_type MoK\a
_diffrn_radiation_wavelength 0.71073
_diffrn_reflns_av_R_equivalents 0.1747
_diffrn_reflns_av_unetI/netI 0.0749
_diffrn_reflns_Laue_measured_fraction_full 0.999
_diffrn_reflns_Laue_measured_fraction_max 0.999
_diffrn_reflns_limit_h_max 31
_diffrn_reflns_limit_h_min -31
_diffrn_reflns_limit_k_max 13
_diffrn_reflns_limit_k_min -13
_diffrn_reflns_limit_l_max 27
_diffrn_reflns_limit_l_min -27
_diffrn_reflns_number 179149
_diffrn_reflns_point_group_measured_fraction_full 0.999
_diffrn_reflns_point_group_measured_fraction_max 0.999
_diffrn_reflns_theta_full 25.000
_diffrn_reflns_theta_max 25.000
_diffrn_reflns_theta_min 2.071
_diffrn_source_current 30.0
_diffrn_source_power 1.5
_diffrn_source_voltage 50.0
_diffrn_standards_number 0
_exptl_absorpt_coefficient_mu 4.389
_exptl_absorpt_correction_T_max 0.7456
_exptl_absorpt_correction_T_min 0.6160
_exptl_absorpt_correction_type multi-scan
_exptl_absorpt_process_details
;
SADABS-2016/2 (Bruker,2016/2) was used for absorption correction.
wR2(int) was 0.1103 before and 0.0871 after correction.
The Ratio of minimum to maximum transmission is 0.8262.
The \l/2 correction factor is Not present.
;
_exptl_crystal_colour colourless
_exptl_crystal_colour_primary colourless
_exptl_crystal_density_diffrn 1.551
_exptl_crystal_description block
_exptl_crystal_F_000 3184
_refine_diff_density_max 0.872
_refine_diff_density_min -0.864
_refine_diff_density_rms 0.114
_refine_ls_extinction_method none
_refine_ls_goodness_of_fit_ref 1.038
_refine_ls_hydrogen_treatment constr
_refine_ls_matrix_type full
_refine_ls_number_parameters 833
_refine_ls_number_reflns 12126
_refine_ls_number_restraints 0
_refine_ls_restrained_S_all 1.038
_refine_ls_R_factor_all 0.0970
_refine_ls_R_factor_gt 0.0422
_refine_ls_shift/su_max 0.002
_refine_ls_shift/su_mean 0.000
_refine_ls_structure_factor_coef Fsqd
_refine_ls_weighting_details 'w=1/[\s^2^(Fo^2^)+(0.0183P)^2^+13.3639P] where P=(Fo^2^+2Fc^2^)/3'
_refine_ls_weighting_scheme calc
_refine_ls_wR_factor_gt 0.0692
_refine_ls_wR_factor_ref 0.0878
_reflns_Friedel_coverage 0.000
_reflns_number_gt 7737
_reflns_number_total 12126
_reflns_threshold_expression 'I > 2\s(I)'
_cod_data_source_file d4dt00287c2.cif
_cod_data_source_block sust_3314_0ma
_cod_depositor_comments
;
Adding full bibliography for 7715084--7715085.cif.

2024-11-09
Z value and formula fixed to values more according to usual
chemical conventions.                 miguel
;
_cod_original_formula_sum 'C82 H68 Au2 Cl2 N4 O2'
_cod_original_formula_weight 1606.23
_cod_original_formula_moiety '2(C41 H34 Au Cl N2 O)'
_cod_original_formula_units_Z 4
_cod_original_cell_volume 6880.1(15)
_cod_database_code 7715084
_shelx_shelxl_version_number 2018/3
_shelx_space_group_comment
;
The symmetry employed for this shelxl refinement is uniquely defined
by the following loop, which should always be used as a source of
symmetry information in preference to the above space-group names.
They are only intended as comments.
;
_olex2_refinement_description
;
1. Fixed Uiso
 At 1.2 times of:
  All C(H) groups
 At 1.5 times of:
  All C(H,H,H) groups
2.a Ternary CH refined with riding coordinates:
 C6(H6), C34(H34), C4(H4), C58(H58)
2.b Aromatic/amide H refined with riding coordinates:
 C2(H2), C3(H3), C7(H7), C11(H11), C13(H13), C15(H15), C22(H22), C25(H25),
 C28(H28), C29(H29), C31(H31), C36(H36), C41(H41), C43(H43), C44(H44), C49(H49),
  C55(H55), C59(H59), C61(H61), C64(H64), C65(H65), C68(H68), C70(H70),
 C75(H75), C77(H77), C78(H78), C5(H5), C9(H9), C17(H17), C19(H19), C23(H23),
 C33(H33), C35(H35), C38(H38), C39(H39), C40(H40), C47(H47), C51(H51), C52(H52),
  C53(H53), C57(H57), C63(H63), C66(H66), C67(H67), C69(H69), C71(H71),
 C73(H73), C74(H74), C79(H79), C80(H80), C81(H81), C82(H82)
2.c Idealised Me refined as rotating group:
 C16(H16A,H16B,H16C), C27(H27A,H27B,H27C), C37(H37A,H37B,H37C), C45(H45A,H45B,
 H45C)
;
_olex2_submission_special_instructions 'No special instructions were received'

loop_
_space_group_symop_operation_xyz
'x, y, z'
'-x, y+1/2, -z+1/2'
'-x, -y, -z'
'x, -y-1/2, z-1/2'

loop_
_atom_site_label
_atom_site_type_symbol
_atom_site_fract_x
_atom_site_fract_y
_atom_site_fract_z
_atom_site_U_iso_or_equiv
_atom_site_adp_type
_atom_site_occupancy
_atom_site_site_symmetry_order
_atom_site_calc_flag
_atom_site_refinement_flags_posn
_atom_site_refinement_flags_adp
_atom_site_refinement_flags_occupancy
_atom_site_disorder_assembly
_atom_site_disorder_group
Au1 Au 0.36507(2) 0.79074(2) 0.36220(2) 0.04366(9) Uani 1 1 d . . . . .
Cl1 Cl 0.35721(9) 0.9046(2) 0.44272(9) 0.0812(7) Uani 1 1 d . . . . .
O2 O 0.50203(18) 0.3316(4) 0.4711(2) 0.0560(14) Uani 1 1 d . . . . .
N1 N 0.39402(19) 0.5945(4) 0.2907(2) 0.0362(13) Uani 1 1 d . . . . .
N4 N 0.3936(2) 0.5511(5) 0.2339(2) 0.0415(14) Uani 1 1 d . . . . .
C1 C 0.3556(2) 0.7261(6) 0.2301(3) 0.0381(16) Uani 1 1 d . . . . .
C2 C 0.2919(4) 0.1646(9) 0.2244(4) 0.089(3) Uani 1 1 d . . . . .
H2 H 0.281043 0.106658 0.196866 0.107 Uiso 1 1 calc R U . . .
C3 C 0.3391(3) 0.7303(8) 0.1081(3) 0.064(2) Uani 1 1 d . . . . .
H3 H 0.333374 0.734211 0.067003 0.077 Uiso 1 1 calc R U . . .
C6 C 0.3388(2) 0.4336(6) 0.3524(3) 0.0378(16) Uani 1 1 d . . . . .
H6 H 0.326073 0.506217 0.332933 0.045 Uiso 1 1 calc R U . . .
C7 C 0.3426(3) 0.2235(7) 0.3151(4) 0.076(3) Uani 1 1 d . . . . .
H7 H 0.365952 0.204944 0.348429 0.091 Uiso 1 1 calc R U . . .
C8 C 0.4226(2) 0.5324(5) 0.3403(3) 0.0296(15) Uani 1 1 d . . . . .
C10 C 0.4736(2) 0.5588(5) 0.3574(3) 0.0348(16) Uani 1 1 d . . . . .
C11 C 0.2632(3) 0.4301(10) 0.5050(3) 0.079(3) Uani 1 1 d . . . . .
H11 H 0.246048 0.432480 0.537407 0.094 Uiso 1 1 calc R U . . .
C12 C 0.3243(3) 0.3361(6) 0.3066(3) 0.0417(17) Uani 1 1 d . . . . .
C13 C 0.5925(3) 0.6940(7) 0.3724(3) 0.059(2) Uani 1 1 d . . . . .
H13 H 0.602260 0.640713 0.345661 0.071 Uiso 1 1 calc R U . . .
C14 C 0.3703(2) 0.6326(6) 0.1965(3) 0.0402(17) Uani 1 1 d . . . . .
C15 C 0.2742(3) 0.2743(9) 0.2154(4) 0.075(3) Uani 1 1 d . . . . .
H15 H 0.251287 0.292314 0.181474 0.090 Uiso 1 1 calc R U . . .
C16 C 0.4136(3) 0.4395(6) 0.2199(3) 0.0509(19) Uani 1 1 d . . . . .
H16A H 0.431431 0.404568 0.255335 0.076 Uiso 1 1 calc R U . . .
H16B H 0.436691 0.449719 0.191968 0.076 Uiso 1 1 calc R U . . .
H16C H 0.385933 0.389723 0.203177 0.076 Uiso 1 1 calc R U . . .
C18 C 0.3967(2) 0.4485(5) 0.3691(3) 0.0349(16) Uani 1 1 d . . . . .
C22 C 0.5015(2) 0.4929(5) 0.4027(3) 0.0351(16) Uani 1 1 d . . . . .
H22 H 0.535906 0.508849 0.415166 0.042 Uiso 1 1 calc R U . . .
C24 C 0.3715(2) 0.6999(6) 0.2901(3) 0.0377(16) Uani 1 1 d . . . . .
C25 C 0.3616(3) 0.6340(7) 0.1343(3) 0.055(2) Uani 1 1 d . . . . .
H25 H 0.370833 0.571600 0.112333 0.066 Uiso 1 1 calc R U . . .
C26 C 0.5414(3) 0.7172(6) 0.3716(3) 0.0442(17) Uani 1 1 d . . . . .
C27 C 0.5559(3) 0.3404(7) 0.4862(3) 0.061(2) Uani 1 1 d . . . . .
H27A H 0.571170 0.335623 0.450975 0.091 Uiso 1 1 calc R U . . .
H27B H 0.568311 0.277884 0.512402 0.091 Uiso 1 1 calc R U . . .
H27C H 0.564531 0.413604 0.505450 0.091 Uiso 1 1 calc R U . . .
C28 C 0.5414(3) 0.5221(6) 0.2640(3) 0.0470(18) Uani 1 1 d . . . . .
H28 H 0.551494 0.474823 0.296714 0.056 Uiso 1 1 calc R U . . .
C29 C 0.5110(3) 0.6575(8) 0.1655(3) 0.065(2) Uani 1 1 d . . . . .
H29 H 0.500039 0.702668 0.132164 0.078 Uiso 1 1 calc R U . . .
C30 C 0.3137(2) 0.4233(6) 0.4072(3) 0.0385(16) Uani 1 1 d . . . . .
C31 C 0.6296(3) 0.7489(8) 0.4125(4) 0.076(3) Uani 1 1 d . . . . .
H31 H 0.663927 0.730767 0.413165 0.091 Uiso 1 1 calc R U . . .
C34 C 0.4996(2) 0.6583(6) 0.3291(3) 0.0389(17) Uani 1 1 d . . . . .
H34 H 0.473044 0.717786 0.319679 0.047 Uiso 1 1 calc R U . . .
C36 C 0.3148(3) 0.5220(7) 0.4429(3) 0.052(2) Uani 1 1 d . . . . .
H36 H 0.333032 0.586973 0.433797 0.062 Uiso 1 1 calc R U . . .
C41 C 0.5386(3) 0.5583(8) 0.1609(4) 0.071(3) Uani 1 1 d . . . . .
H41 H 0.547117 0.536355 0.124547 0.085 Uiso 1 1 calc R U . . .
C43 C 0.5285(3) 0.7987(7) 0.4105(3) 0.060(2) Uani 1 1 d . . . . .
H43 H 0.494233 0.816238 0.410467 0.072 Uiso 1 1 calc R U . . .
C44 C 0.2874(3) 0.3281(7) 0.4224(3) 0.057(2) Uani 1 1 d . . . . .
H44 H 0.286420 0.260544 0.399829 0.068 Uiso 1 1 calc R U . . .
C49 C 0.3316(3) 0.8240(6) 0.2009(3) 0.055(2) Uani 1 1 d . . . . .
H49 H 0.321227 0.886016 0.222300 0.066 Uiso 1 1 calc R U . . .
C55 C 0.2900(3) 0.5262(8) 0.4905(3) 0.070(2) Uani 1 1 d . . . . .
H55 H 0.291035 0.593607 0.513205 0.084 Uiso 1 1 calc R U . . .
C56 C 0.5138(2) 0.6237(6) 0.2702(3) 0.0388(17) Uani 1 1 d . . . . .
C59 C 0.6160(4) 0.8288(8) 0.4507(4) 0.083(3) Uani 1 1 d . . . . .
H59 H 0.641067 0.865547 0.477408 0.100 Uiso 1 1 calc R U . . .
C61 C 0.3239(3) 0.8261(7) 0.1408(3) 0.069(2) Uani 1 1 d . . . . .
H61 H 0.308543 0.890627 0.120875 0.083 Uiso 1 1 calc R U . . .
C64 C 0.4253(3) 0.3851(6) 0.4131(3) 0.0411(17) Uani 1 1 d . . . . .
H64 H 0.409335 0.328563 0.432852 0.049 Uiso 1 1 calc R U . . .
C65 C 0.2621(3) 0.3312(8) 0.4713(4) 0.074(3) Uani 1 1 d . . . . .
H65 H 0.244462 0.265933 0.481186 0.089 Uiso 1 1 calc R U . . .
C68 C 0.5538(3) 0.4914(7) 0.2100(4) 0.059(2) Uani 1 1 d . . . . .
H68 H 0.572752 0.424124 0.206810 0.071 Uiso 1 1 calc R U . . .
C70 C 0.2901(3) 0.3606(7) 0.2570(3) 0.058(2) Uani 1 1 d . . . . .
H70 H 0.277397 0.435893 0.250855 0.070 Uiso 1 1 calc R U . . .
C75 C 0.3259(3) 0.1386(8) 0.2738(4) 0.090(3) Uani 1 1 d . . . . .
H75 H 0.338002 0.062790 0.279838 0.108 Uiso 1 1 calc R U . . .
C76 C 0.4775(3) 0.4027(6) 0.4292(3) 0.0414(17) Uani 1 1 d . . . . .
C77 C 0.5657(4) 0.8557(8) 0.4501(4) 0.077(3) Uani 1 1 d . . . . .
H77 H 0.556375 0.911421 0.475876 0.092 Uiso 1 1 calc R U . . .
C78 C 0.4994(3) 0.6904(6) 0.2201(3) 0.052(2) Uani 1 1 d . . . . .
H78 H 0.481477 0.759151 0.223103 0.063 Uiso 1 1 calc R U . . .
Au2 Au 0.14856(2) 1.07474(3) 0.14618(2) 0.05523(10) Uani 1 1 d . . . . .
Cl2 Cl 0.15603(9) 1.1962(2) 0.06792(10) 0.0861(7) Uani 1 1 d . . . . .
O1 O 0.01155(19) 0.6197(4) 0.0350(2) 0.0521(13) Uani 1 1 d . . . . .
N2 N 0.1144(2) 0.8847(5) 0.2187(2) 0.0422(14) Uani 1 1 d . . . . .
N3 N 0.1081(2) 0.8528(6) 0.2759(2) 0.0515(16) Uani 1 1 d . . . . .
C4 C 0.1727(2) 0.7193(6) 0.1592(3) 0.0453(18) Uani 1 1 d . . . . .
H4 H 0.187213 0.797598 0.165585 0.054 Uiso 1 1 calc R U . . .
C5 C -0.0871(5) 1.1141(11) 0.0359(5) 0.121(4) Uani 1 1 d . . . . .
H5 H -0.107100 1.151631 0.004447 0.146 Uiso 1 1 calc R U . . .
C9 C 0.2268(3) 0.6523(10) 0.3200(4) 0.078(3) Uani 1 1 d . . . . .
H9 H 0.248382 0.686733 0.351122 0.093 Uiso 1 1 calc R U . . .
C17 C 0.2221(4) 0.6900(11) 0.0134(4) 0.084(3) Uani 1 1 d . . . . .
H17 H 0.224265 0.736665 -0.019291 0.100 Uiso 1 1 calc R U . . .
C19 C 0.1744(3) 1.1215(8) 0.3051(4) 0.077(3) Uani 1 1 d . . . . .
H19 H 0.188300 1.177774 0.283147 0.093 Uiso 1 1 calc R U . . .
C20 C 0.1152(3) 0.7371(6) 0.1407(3) 0.0418(18) Uani 1 1 d . . . . .
C21 C 0.1307(3) 0.9356(8) 0.3121(3) 0.057(2) Uani 1 1 d . . . . .
C23 C -0.0648(3) 0.7775(7) 0.2796(3) 0.064(2) Uani 1 1 d . . . . .
H23 H -0.085829 0.712287 0.278444 0.077 Uiso 1 1 calc R U . . .
C32 C 0.1847(3) 0.6579(7) 0.2182(3) 0.0508(19) Uani 1 1 d . . . . .
C33 C -0.0780(3) 0.9857(8) 0.1170(3) 0.068(2) Uani 1 1 d . . . . .
H33 H -0.093024 0.935446 0.141145 0.082 Uiso 1 1 calc R U . . .
C35 C 0.2357(4) 0.5089(10) 0.0634(5) 0.100(3) Uani 1 1 d . . . . .
H35 H 0.247072 0.432207 0.064407 0.120 Uiso 1 1 calc R U . . .
C37 C -0.0422(3) 0.6322(8) 0.0174(4) 0.082(3) Uani 1 1 d . . . . .
H37A H -0.054454 0.571579 -0.010108 0.123 Uiso 1 1 calc R U . . .
H37B H -0.049282 0.706697 -0.001175 0.123 Uiso 1 1 calc R U . . .
H37C H -0.058989 0.626804 0.051459 0.123 Uiso 1 1 calc R U . . .
C38 C -0.0048(3) 0.9716(6) 0.2824(3) 0.051(2) Uani 1 1 d . . . . .
H38 H 0.015286 1.038269 0.283693 0.061 Uiso 1 1 calc R U . . .
C39 C -0.1087(4) 1.0399(10) 0.0690(4) 0.090(3) Uani 1 1 d . . . . .
H39 H -0.143488 1.024076 0.060573 0.108 Uiso 1 1 calc R U . . .
C40 C 0.0101(3) 0.7758(6) 0.1051(3) 0.0425(17) Uani 1 1 d . . . . .
H40 H -0.024494 0.788782 0.092331 0.051 Uiso 1 1 calc R U . . .
C42 C 0.1974(3) 0.6669(7) 0.1098(3) 0.055(2) Uani 1 1 d . . . . .
C45 C 0.0861(3) 0.7429(6) 0.2915(3) 0.060(2) Uani 1 1 d . . . . .
H45A H 0.070291 0.704140 0.256177 0.090 Uiso 1 1 calc R U . . .
H45B H 0.060966 0.757852 0.316511 0.090 Uiso 1 1 calc R U . . .
H45C H 0.112593 0.694306 0.312071 0.090 Uiso 1 1 calc R U . . .
C46 C 0.1400(3) 0.9864(7) 0.2177(3) 0.0503(19) Uani 1 1 d . . . . .
C47 C -0.0547(3) 0.8425(8) 0.3309(4) 0.073(3) Uani 1 1 d . . . . .
H47 H -0.068407 0.820723 0.364187 0.087 Uiso 1 1 calc R U . . .
C48 C 0.0876(3) 0.8198(6) 0.1689(3) 0.0377(17) Uani 1 1 d . . . . .
C50 C -0.0268(3) 1.0052(6) 0.1289(3) 0.0435(18) Uani 1 1 d . . . . .
C51 C -0.0247(3) 0.9380(8) 0.3323(3) 0.069(2) Uani 1 1 d . . . . .
H51 H -0.017377 0.981373 0.366917 0.083 Uiso 1 1 calc R U . . .
C52 C 0.0871(3) 0.6729(6) 0.0959(3) 0.0417(18) Uani 1 1 d . . . . .
H52 H 0.103538 0.616517 0.076561 0.050 Uiso 1 1 calc R U . . .
C53 C 0.2152(3) 0.5542(8) 0.1108(4) 0.078(3) Uani 1 1 d . . . . .
H53 H 0.213516 0.507691 0.143651 0.094 Uiso 1 1 calc R U . . .
C54 C 0.1507(3) 1.0202(7) 0.2778(3) 0.053(2) Uani 1 1 d . . . . .
C57 C 0.2391(4) 0.5773(12) 0.0153(5) 0.097(4) Uani 1 1 d . . . . .
H57 H 0.252961 0.546969 -0.016298 0.116 Uiso 1 1 calc R U . . .
C58 C 0.0096(2) 0.9441(5) 0.1769(3) 0.0391(17) Uani 1 1 d . . . . .
H58 H 0.036268 1.000883 0.191464 0.047 Uiso 1 1 calc R U . . .
C60 C -0.0144(3) 0.9074(6) 0.2303(3) 0.0412(17) Uani 1 1 d . . . . .
C62 C 0.0354(3) 0.6903(6) 0.0791(3) 0.0421(17) Uani 1 1 d . . . . .
C63 C 0.1335(3) 0.9484(9) 0.3739(4) 0.079(3) Uani 1 1 d . . . . .
H63 H 0.120705 0.892063 0.396758 0.094 Uiso 1 1 calc R U . . .
C66 C 0.1624(3) 0.5507(7) 0.2281(4) 0.059(2) Uani 1 1 d . . . . .
H66 H 0.140285 0.515788 0.197572 0.071 Uiso 1 1 calc R U . . .
C67 C 0.1560(4) 1.0476(11) 0.3981(4) 0.100(4) Uani 1 1 d . . . . .
H67 H 0.158228 1.058961 0.438664 0.120 Uiso 1 1 calc R U . . .
C69 C 0.1759(4) 1.1335(10) 0.3643(5) 0.096(3) Uani 1 1 d . . . . .
H69 H 0.190569 1.200048 0.383023 0.116 Uiso 1 1 calc R U . . .
C71 C 0.2043(4) 0.5478(10) 0.3281(4) 0.086(3) Uani 1 1 d . . . . .
H71 H 0.210578 0.511664 0.364813 0.103 Uiso 1 1 calc R U . . .
C72 C 0.0366(2) 0.8433(5) 0.1509(3) 0.0364(16) Uani 1 1 d . . . . .
C73 C 0.1726(4) 0.4957(9) 0.2824(5) 0.083(3) Uani 1 1 d . . . . .
H73 H 0.158106 0.423594 0.287921 0.100 Uiso 1 1 calc R U . . .
C74 C -0.0443(3) 0.8081(6) 0.2306(3) 0.0501(19) Uani 1 1 d . . . . .
H74 H -0.050377 0.761653 0.196946 0.060 Uiso 1 1 calc R U . . .
C79 C -0.0067(4) 1.0819(9) 0.0933(4) 0.102(4) Uani 1 1 d . . . . .
H79 H 0.028117 1.098156 0.100358 0.122 Uiso 1 1 calc R U . . .
C80 C 0.2174(3) 0.7078(8) 0.2652(3) 0.067(2) Uani 1 1 d . . . . .
H80 H 0.233054 0.778615 0.259919 0.080 Uiso 1 1 calc R U . . .
C81 C -0.0375(6) 1.1353(13) 0.0472(5) 0.159(6) Uani 1 1 d . . . . .
H81 H -0.023081 1.187406 0.023441 0.191 Uiso 1 1 calc R U . . .
C82 C 0.2018(3) 0.7331(8) 0.0610(4) 0.067(2) Uani 1 1 d . . . . .
H82 H 0.190557 0.809950 0.059918 0.080 Uiso 1 1 calc R U . . .

loop_
_atom_site_aniso_label
_atom_site_aniso_U_11
_atom_site_aniso_U_22
_atom_site_aniso_U_33
_atom_site_aniso_U_23
_atom_site_aniso_U_13
_atom_site_aniso_U_12
Au1 0.04934(19) 0.04158(17) 0.04065(16) -0.00354(14) 0.00889(13) 0.00494(15)
Cl1 0.1044(19) 0.0882(18) 0.0527(12) -0.0285(12) 0.0179(12) 0.0207(14)
O2 0.043(3) 0.067(4) 0.053(3) 0.025(3) -0.008(3) 0.002(3)
N1 0.041(3) 0.036(4) 0.030(3) 0.000(3) 0.002(3) 0.002(3)
N4 0.047(4) 0.048(4) 0.029(3) -0.001(3) 0.003(3) 0.005(3)
C1 0.030(4) 0.038(4) 0.043(4) 0.001(3) -0.006(3) -0.001(3)
C2 0.065(7) 0.094(8) 0.105(8) -0.067(7) 0.000(6) 0.003(6)
C3 0.075(6) 0.076(7) 0.038(4) 0.005(4) -0.003(4) -0.003(5)
C6 0.032(4) 0.031(4) 0.049(4) 0.002(3) 0.000(3) 0.005(3)
C7 0.057(6) 0.054(6) 0.106(7) -0.023(5) -0.017(5) 0.008(5)
C8 0.033(4) 0.024(4) 0.032(4) 0.000(3) 0.005(3) 0.001(3)
C10 0.032(4) 0.033(4) 0.041(4) -0.003(3) 0.010(3) -0.005(3)
C11 0.051(6) 0.143(10) 0.042(5) -0.009(6) 0.009(4) -0.012(6)
C12 0.039(4) 0.047(5) 0.040(4) -0.004(3) 0.008(3) -0.008(4)
C13 0.051(5) 0.052(5) 0.071(5) -0.007(4) 0.001(4) -0.011(4)
C14 0.039(4) 0.048(5) 0.032(4) -0.002(3) 0.002(3) -0.001(4)
C15 0.056(6) 0.105(8) 0.061(6) -0.017(6) -0.001(4) 0.000(6)
C16 0.055(5) 0.040(5) 0.057(5) -0.012(4) 0.008(4) 0.009(4)
C18 0.035(4) 0.033(4) 0.036(4) 0.002(3) 0.003(3) -0.002(3)
C22 0.027(4) 0.036(4) 0.040(4) -0.001(3) 0.000(3) 0.001(3)
C24 0.034(4) 0.035(4) 0.044(4) 0.009(3) 0.002(3) -0.001(3)
C25 0.054(5) 0.064(6) 0.044(5) -0.006(4) 0.002(4) 0.004(4)
C26 0.048(5) 0.038(4) 0.047(4) 0.004(4) 0.009(4) -0.008(4)
C27 0.053(6) 0.064(6) 0.061(5) 0.010(4) -0.003(4) 0.008(4)
C28 0.043(5) 0.039(5) 0.058(5) -0.001(4) 0.006(4) -0.005(4)
C29 0.080(7) 0.071(6) 0.041(5) 0.008(4) 0.004(4) -0.025(5)
C30 0.025(4) 0.048(5) 0.041(4) 0.003(4) 0.001(3) -0.003(3)
C31 0.052(6) 0.086(7) 0.085(7) 0.004(6) -0.007(5) -0.016(5)
C34 0.033(4) 0.035(4) 0.049(4) -0.002(3) 0.006(3) 0.002(3)
C36 0.059(5) 0.052(5) 0.045(4) -0.010(4) 0.009(4) -0.001(4)
C41 0.080(7) 0.083(7) 0.056(6) -0.020(5) 0.028(5) -0.024(6)
C43 0.064(6) 0.060(6) 0.055(5) -0.004(4) 0.007(4) -0.011(5)
C44 0.056(5) 0.063(6) 0.051(5) -0.001(4) 0.008(4) -0.018(4)
C49 0.057(5) 0.051(5) 0.052(5) 0.005(4) -0.008(4) 0.013(4)
C55 0.067(6) 0.085(7) 0.056(5) -0.020(5) 0.008(5) -0.003(5)
C56 0.038(4) 0.038(4) 0.041(4) 0.003(3) 0.009(3) -0.005(3)
C59 0.104(9) 0.069(7) 0.065(6) 0.007(5) -0.023(6) -0.037(6)
C61 0.078(6) 0.072(6) 0.048(5) 0.016(4) -0.016(4) 0.018(5)
C64 0.035(4) 0.040(4) 0.049(4) 0.010(3) 0.009(3) -0.002(3)
C65 0.060(6) 0.097(8) 0.062(6) 0.007(5) 0.003(5) -0.036(5)
C68 0.059(6) 0.054(5) 0.071(6) -0.010(5) 0.028(5) -0.005(4)
C70 0.054(5) 0.075(6) 0.046(5) -0.011(4) 0.007(4) 0.005(5)
C75 0.069(7) 0.064(6) 0.125(9) -0.043(6) -0.022(6) 0.019(5)
C76 0.042(5) 0.045(5) 0.037(4) 0.001(3) 0.005(3) 0.001(4)
C77 0.108(8) 0.067(6) 0.055(6) -0.008(5) 0.011(6) -0.023(6)
C78 0.062(5) 0.041(5) 0.055(5) 0.002(4) 0.010(4) -0.008(4)
Au2 0.0531(2) 0.0534(2) 0.0623(2) -0.00188(16) 0.01870(16) -0.00415(16)
Cl2 0.0910(18) 0.0921(18) 0.0856(16) 0.0280(14) 0.0466(14) 0.0080(14)
O1 0.052(3) 0.051(3) 0.051(3) -0.015(2) 0.000(3) 0.002(3)
N2 0.041(4) 0.048(4) 0.035(3) -0.004(3) 0.000(3) 0.002(3)
N3 0.054(4) 0.058(4) 0.041(4) 0.005(3) 0.001(3) 0.001(3)
C4 0.037(4) 0.050(5) 0.049(4) -0.004(4) 0.007(3) 0.000(4)
C5 0.105(10) 0.158(12) 0.091(8) 0.070(8) -0.015(8) 0.022(9)
C9 0.048(6) 0.125(9) 0.059(6) 0.012(6) 0.001(5) 0.016(6)
C17 0.069(7) 0.126(10) 0.057(6) -0.002(6) 0.015(5) -0.028(7)
C19 0.052(6) 0.090(7) 0.084(7) -0.028(6) -0.009(5) -0.017(5)
C20 0.037(4) 0.051(5) 0.037(4) 0.005(3) 0.005(3) -0.005(4)
C21 0.047(5) 0.079(6) 0.042(5) -0.009(5) -0.007(4) 0.005(5)
C23 0.083(6) 0.058(6) 0.054(5) 0.003(4) 0.018(5) 0.005(5)
C32 0.036(5) 0.064(6) 0.055(5) 0.006(4) 0.013(4) 0.007(4)
C33 0.052(6) 0.094(7) 0.059(5) 0.015(5) 0.012(4) 0.012(5)
C35 0.094(8) 0.104(9) 0.107(9) -0.034(7) 0.035(7) 0.015(7)
C37 0.062(6) 0.083(7) 0.094(7) -0.038(6) -0.011(5) -0.010(5)
C38 0.062(5) 0.036(5) 0.054(5) -0.006(4) 0.006(4) 0.002(4)
C39 0.054(6) 0.139(10) 0.072(6) 0.020(6) -0.002(5) 0.019(6)
C40 0.042(4) 0.043(5) 0.042(4) 0.004(4) 0.005(3) -0.001(4)
C42 0.043(5) 0.062(6) 0.063(5) 0.002(4) 0.015(4) 0.002(4)
C45 0.066(6) 0.053(5) 0.062(5) 0.016(4) 0.015(4) 0.005(4)
C46 0.037(5) 0.055(5) 0.059(5) -0.006(4) 0.009(4) -0.010(4)
C47 0.094(7) 0.071(7) 0.061(6) 0.020(5) 0.034(5) 0.019(6)
C48 0.035(4) 0.039(4) 0.038(4) 0.000(3) 0.002(3) -0.003(3)
C50 0.053(5) 0.033(4) 0.044(4) 0.001(3) 0.007(4) 0.008(4)
C51 0.103(7) 0.068(6) 0.040(5) -0.007(4) 0.019(5) 0.013(6)
C52 0.039(5) 0.042(5) 0.048(4) 0.003(3) 0.017(4) 0.012(3)
C53 0.082(7) 0.081(7) 0.077(6) 0.001(5) 0.028(5) 0.026(6)
C54 0.039(5) 0.069(6) 0.050(5) -0.011(4) -0.001(4) -0.001(4)
C57 0.065(7) 0.156(12) 0.074(7) -0.042(8) 0.023(6) -0.011(8)
C58 0.043(4) 0.026(4) 0.047(4) 0.002(3) 0.002(3) 0.004(3)
C60 0.045(4) 0.034(4) 0.043(4) 0.003(3) 0.003(3) 0.014(4)
C62 0.049(5) 0.034(4) 0.044(4) -0.003(3) 0.010(4) -0.001(4)
C63 0.068(6) 0.112(8) 0.050(5) -0.004(5) -0.008(5) 0.002(6)
C66 0.038(5) 0.066(6) 0.076(6) 0.012(5) 0.016(4) 0.007(4)
C67 0.070(7) 0.157(12) 0.063(7) -0.033(7) -0.015(6) -0.002(7)
C69 0.078(8) 0.115(10) 0.087(8) -0.043(7) -0.014(6) -0.014(7)
C71 0.051(6) 0.136(11) 0.072(7) 0.045(7) 0.014(5) 0.039(6)
C72 0.036(4) 0.028(4) 0.046(4) 0.001(3) 0.006(3) 0.001(3)
C73 0.061(7) 0.090(8) 0.104(8) 0.037(7) 0.029(6) 0.028(6)
C74 0.058(5) 0.046(5) 0.045(4) -0.001(4) 0.005(4) -0.005(4)
C79 0.084(7) 0.114(9) 0.099(8) 0.063(7) -0.011(6) -0.025(6)
C80 0.040(5) 0.098(7) 0.063(5) 0.002(5) 0.005(4) 0.008(5)
C81 0.124(11) 0.205(15) 0.134(11) 0.120(10) -0.023(9) -0.023(11)
C82 0.055(5) 0.082(7) 0.064(6) 0.002(5) 0.013(4) -0.010(5)

loop_
_atom_type_symbol
_atom_type_description
_atom_type_scat_dispersion_real
_atom_type_scat_dispersion_imag
_atom_type_scat_source
C C 0.0033 0.0016 'International Tables Vol C Tables 4.2.6.8 and 6.1.1.4'
H H 0.0000 0.0000 'International Tables Vol C Tables 4.2.6.8 and 6.1.1.4'
Au Au -2.0133 8.8022 'International Tables Vol C Tables 4.2.6.8 and 6.1.1.4'
Cl Cl 0.1484 0.1585 'International Tables Vol C Tables 4.2.6.8 and 6.1.1.4'
N N 0.0061 0.0033 'International Tables Vol C Tables 4.2.6.8 and 6.1.1.4'
O O 0.0106 0.0060 'International Tables Vol C Tables 4.2.6.8 and 6.1.1.4'

loop_
_geom_angle_atom_site_label_1
_geom_angle_atom_site_label_2
_geom_angle_atom_site_label_3
_geom_angle
_geom_angle_site_symmetry_1
_geom_angle_site_symmetry_3
_geom_angle_publ_flag
C24 Au1 Cl1 177.00(19) . . ?
C76 O2 C27 119.0(5) . . ?
N4 N1 C8 118.9(5) . . ?
C24 N1 N4 111.9(5) . . ?
C24 N1 C8 128.8(5) . . ?
N1 N4 C16 125.2(5) . . ?
C14 N4 N1 106.3(5) . . ?
C14 N4 C16 128.6(6) . . ?
C24 C1 C14 107.7(6) . . ?
C24 C1 C49 132.8(7) . . ?
C49 C1 C14 119.4(6) . . ?
C15 C2 H2 120.0 . . ?
C15 C2 C75 120.0(8) . . ?
C75 C2 H2 120.0 . . ?
C25 C3 H3 118.7 . . ?
C25 C3 C61 122.6(7) . . ?
C61 C3 H3 118.7 . . ?
C12 C6 H6 106.2 . . ?
C18 C6 H6 106.2 . . ?
C18 C6 C12 112.6(5) . . ?
C30 C6 H6 106.2 . . ?
C30 C6 C12 114.4(5) . . ?
C30 C6 C18 110.7(5) . . ?
C12 C7 H7 120.1 . . ?
C75 C7 H7 120.1 . . ?
C75 C7 C12 119.8(8) . . ?
C10 C8 N1 118.8(5) . . ?
C10 C8 C18 123.0(6) . . ?
C18 C8 N1 118.2(5) . . ?
C8 C10 C22 118.2(6) . . ?
C8 C10 C34 122.0(6) . . ?
C22 C10 C34 119.8(6) . . ?
C55 C11 H11 120.2 . . ?
C65 C11 H11 120.2 . . ?
C65 C11 C55 119.6(8) . . ?
C7 C12 C6 122.7(7) . . ?
C70 C12 C6 118.6(7) . . ?
C70 C12 C7 118.6(7) . . ?
C26 C13 H13 119.5 . . ?
C26 C13 C31 120.9(8) . . ?
C31 C13 H13 119.5 . . ?
N4 C14 C1 108.7(6) . . ?
N4 C14 C25 129.5(7) . . ?
C25 C14 C1 121.8(7) . . ?
C2 C15 H15 120.1 . . ?
C2 C15 C70 119.9(8) . . ?
C70 C15 H15 120.1 . . ?
N4 C16 H16A 109.5 . . ?
N4 C16 H16B 109.5 . . ?
N4 C16 H16C 109.5 . . ?
H16A C16 H16B 109.5 . . ?
H16A C16 H16C 109.5 . . ?
H16B C16 H16C 109.5 . . ?
C8 C18 C6 120.1(6) . . ?
C64 C18 C6 122.9(6) . . ?
C64 C18 C8 117.0(6) . . ?
C10 C22 H22 120.1 . . ?
C10 C22 C76 119.8(6) . . ?
C76 C22 H22 120.1 . . ?
N1 C24 Au1 123.9(4) . . ?
N1 C24 C1 105.5(6) . . ?
C1 C24 Au1 130.5(5) . . ?
C3 C25 C14 116.8(7) . . ?
C3 C25 H25 121.6 . . ?
C14 C25 H25 121.6 . . ?
C13 C26 C34 122.7(7) . . ?
C43 C26 C13 117.9(7) . . ?
C43 C26 C34 119.4(7) . . ?
O2 C27 H27A 109.5 . . ?
O2 C27 H27B 109.5 . . ?
O2 C27 H27C 109.5 . . ?
H27A C27 H27B 109.5 . . ?
H27A C27 H27C 109.5 . . ?
H27B C27 H27C 109.5 . . ?
C56 C28 H28 119.7 . . ?
C68 C28 H28 119.7 . . ?
C68 C28 C56 120.6(7) . . ?
C41 C29 H29 120.2 . . ?
C41 C29 C78 119.5(8) . . ?
C78 C29 H29 120.2 . . ?
C36 C30 C6 116.8(6) . . ?
C44 C30 C6 125.5(6) . . ?
C44 C30 C36 117.6(6) . . ?
C13 C31 H31 119.9 . . ?
C59 C31 C13 120.2(9) . . ?
C59 C31 H31 119.9 . . ?
C10 C34 H34 104.9 . . ?
C26 C34 C10 113.2(5) . . ?
C26 C34 H34 104.9 . . ?
C56 C34 C10 112.0(5) . . ?
C56 C34 C26 115.6(5) . . ?
C56 C34 H34 104.9 . . ?
C30 C36 H36 119.0 . . ?
C55 C36 C30 122.1(7) . . ?
C55 C36 H36 119.0 . . ?
C29 C41 H41 120.1 . . ?
C29 C41 C68 119.7(7) . . ?
C68 C41 H41 120.1 . . ?
C26 C43 H43 119.3 . . ?
C26 C43 C77 121.3(8) . . ?
C77 C43 H43 119.3 . . ?
C30 C44 H44 119.6 . . ?
C30 C44 C65 120.8(7) . . ?
C65 C44 H44 119.6 . . ?
C1 C49 H49 120.7 . . ?
C61 C49 C1 118.7(7) . . ?
C61 C49 H49 120.7 . . ?
C11 C55 H55 120.1 . . ?
C36 C55 C11 119.7(8) . . ?
C36 C55 H55 120.1 . . ?
C28 C56 C34 121.2(6) . . ?
C78 C56 C28 117.4(6) . . ?
C78 C56 C34 121.4(6) . . ?
C31 C59 H59 119.9 . . ?
C31 C59 C77 120.3(9) . . ?
C77 C59 H59 119.9 . . ?
C3 C61 H61 119.7 . . ?
C49 C61 C3 120.6(7) . . ?
C49 C61 H61 119.7 . . ?
C18 C64 H64 119.0 . . ?
C18 C64 C76 122.1(6) . . ?
C76 C64 H64 119.0 . . ?
C11 C65 C44 120.2(8) . . ?
C11 C65 H65 119.9 . . ?
C44 C65 H65 119.9 . . ?
C28 C68 H68 119.5 . . ?
C41 C68 C28 120.9(8) . . ?
C41 C68 H68 119.5 . . ?
C12 C70 C15 120.8(8) . . ?
C12 C70 H70 119.6 . . ?
C15 C70 H70 119.6 . . ?
C2 C75 C7 120.8(9) . . ?
C2 C75 H75 119.6 . . ?
C7 C75 H75 119.6 . . ?
O2 C76 C22 123.7(6) . . ?
O2 C76 C64 116.7(6) . . ?
C64 C76 C22 119.6(6) . . ?
C43 C77 H77 120.3 . . ?
C59 C77 C43 119.3(9) . . ?
C59 C77 H77 120.3 . . ?
C29 C78 H78 119.1 . . ?
C56 C78 C29 121.8(7) . . ?
C56 C78 H78 119.1 . . ?
C46 Au2 Cl2 173.6(2) . . ?
C62 O1 C37 118.3(5) . . ?
N3 N2 C48 119.2(5) . . ?
C46 N2 N3 112.1(5) . . ?
C46 N2 C48 128.0(6) . . ?
N2 N3 C45 124.6(6) . . ?
C21 N3 N2 106.8(6) . . ?
C21 N3 C45 128.3(6) . . ?
C20 C4 H4 105.7 . . ?
C32 C4 H4 105.7 . . ?
C32 C4 C20 111.7(5) . . ?
C32 C4 C42 115.3(6) . . ?
C42 C4 H4 105.7 . . ?
C42 C4 C20 112.1(6) . . ?
C39 C5 H5 119.7 . . ?
C81 C5 H5 119.7 . . ?
C81 C5 C39 120.6(10) . . ?
C71 C9 H9 119.9 . . ?
C71 C9 C80 120.2(9) . . ?
C80 C9 H9 119.9 . . ?
C57 C17 H17 120.6 . . ?
C57 C17 C82 118.7(9) . . ?
C82 C17 H17 120.6 . . ?
C54 C19 H19 121.1 . . ?
C69 C19 H19 121.1 . . ?
C69 C19 C54 117.8(9) . . ?
C48 C20 C4 121.8(6) . . ?
C52 C20 C4 122.1(6) . . ?
C52 C20 C48 116.1(6) . . ?
N3 C21 C54 108.3(7) . . ?
N3 C21 C63 130.0(9) . . ?
C54 C21 C63 121.6(8) . . ?
C47 C23 H23 119.7 . . ?
C74 C23 H23 119.7 . . ?
C74 C23 C47 120.5(8) . . ?
C66 C32 C4 121.3(7) . . ?
C80 C32 C4 121.1(7) . . ?
C80 C32 C66 117.6(7) . . ?
C39 C33 H33 119.4 . . ?
C50 C33 H33 119.4 . . ?
C50 C33 C39 121.3(8) . . ?
C53 C35 H35 120.1 . . ?
C57 C35 H35 120.1 . . ?
C57 C35 C53 119.9(10) . . ?
O1 C37 H37A 109.5 . . ?
O1 C37 H37B 109.5 . . ?
O1 C37 H37C 109.5 . . ?
H37A C37 H37B 109.5 . . ?
H37A C37 H37C 109.5 . . ?
H37B C37 H37C 109.5 . . ?
C51 C38 H38 119.4 . . ?
C51 C38 C60 121.1(7) . . ?
C60 C38 H38 119.4 . . ?
C5 C39 C33 118.9(9) . . ?
C5 C39 H39 120.6 . . ?
C33 C39 H39 120.6 . . ?
C62 C40 H40 120.0 . . ?
C62 C40 C72 119.9(6) . . ?
C72 C40 H40 120.0 . . ?
C53 C42 C4 123.2(7) . . ?
C82 C42 C4 119.3(7) . . ?
C82 C42 C53 117.5(8) . . ?
N3 C45 H45A 109.5 . . ?
N3 C45 H45B 109.5 . . ?
N3 C45 H45C 109.5 . . ?
H45A C45 H45B 109.5 . . ?
H45A C45 H45C 109.5 . . ?
H45B C45 H45C 109.5 . . ?
N2 C46 Au2 125.6(5) . . ?
N2 C46 C54 104.2(6) . . ?
C54 C46 Au2 129.5(6) . . ?
C23 C47 H47 120.2 . . ?
C51 C47 C23 119.7(8) . . ?
C51 C47 H47 120.2 . . ?
C20 C48 N2 118.6(6) . . ?
C72 C48 N2 118.1(6) . . ?
C72 C48 C20 123.3(6) . . ?
C33 C50 C58 124.7(7) . . ?
C33 C50 C79 117.3(7) . . ?
C79 C50 C58 118.0(7) . . ?
C38 C51 H51 119.9 . . ?
C47 C51 C38 120.2(8) . . ?
C47 C51 H51 119.9 . . ?
C20 C52 H52 119.1 . . ?
C62 C52 C20 121.7(6) . . ?
C62 C52 H52 119.1 . . ?
C35 C53 H53 119.5 . . ?
C42 C53 C35 121.0(9) . . ?
C42 C53 H53 119.5 . . ?
C21 C54 C19 119.9(7) . . ?
C21 C54 C46 108.6(7) . . ?
C46 C54 C19 131.4(8) . . ?
C17 C57 H57 119.8 . . ?
C35 C57 C17 120.4(10) . . ?
C35 C57 H57 119.8 . . ?
C50 C58 H58 106.3 . . ?
C50 C58 C60 114.3(5) . . ?
C50 C58 C72 110.5(5) . . ?
C60 C58 H58 106.3 . . ?
C60 C58 C72 112.6(5) . . ?
C72 C58 H58 106.3 . . ?
C38 C60 C58 119.8(6) . . ?
C74 C60 C38 117.4(6) . . ?
C74 C60 C58 122.7(6) . . ?
O1 C62 C40 122.9(6) . . ?
O1 C62 C52 116.3(6) . . ?
C40 C62 C52 120.8(6) . . ?
C21 C63 H63 121.7 . . ?
C67 C63 C21 116.5(9) . . ?
C67 C63 H63 121.7 . . ?
C32 C66 H66 119.4 . . ?
C73 C66 C32 121.3(8) . . ?
C73 C66 H66 119.4 . . ?
C63 C67 H67 118.7 . . ?
C63 C67 C69 122.6(9) . . ?
C69 C67 H67 118.7 . . ?
C19 C69 C67 121.5(10) . . ?
C19 C69 H69 119.2 . . ?
C67 C69 H69 119.2 . . ?
C9 C71 H71 119.7 . . ?
C9 C71 C73 120.5(9) . . ?
C73 C71 H71 119.7 . . ?
C40 C72 C58 120.0(6) . . ?
C48 C72 C40 118.0(6) . . ?
C48 C72 C58 121.9(6) . . ?
C66 C73 H73 120.1 . . ?
C71 C73 C66 119.8(10) . . ?
C71 C73 H73 120.1 . . ?
C23 C74 C60 121.0(7) . . ?
C23 C74 H74 119.5 . . ?
C60 C74 H74 119.5 . . ?
C50 C79 H79 119.8 . . ?
C50 C79 C81 120.5(10) . . ?
C81 C79 H79 119.8 . . ?
C9 C80 H80 119.7 . . ?
C32 C80 C9 120.6(9) . . ?
C32 C80 H80 119.7 . . ?
C5 C81 C79 121.4(11) . . ?
C5 C81 H81 119.3 . . ?
C79 C81 H81 119.3 . . ?
C17 C82 H82 118.7 . . ?
C42 C82 C17 122.5(9) . . ?
C42 C82 H82 118.7 . . ?

loop_
_geom_bond_atom_site_label_1
_geom_bond_atom_site_label_2
_geom_bond_distance
_geom_bond_site_symmetry_2
_geom_bond_publ_flag
Au1 Cl1 2.2958(19) . ?
Au1 C24 1.984(6) . ?
O2 C27 1.417(8) . ?
O2 C76 1.348(7) . ?
N1 N4 1.392(6) . ?
N1 C8 1.450(7) . ?
N1 C24 1.347(7) . ?
N4 C14 1.349(8) . ?
N4 C16 1.442(7) . ?
C1 C14 1.411(9) . ?
C1 C24 1.404(8) . ?
C1 C49 1.407(9) . ?
C2 H2 0.9300 . ?
C2 C15 1.349(12) . ?
C2 C75 1.365(12) . ?
C3 H3 0.9300 . ?
C3 C25 1.351(10) . ?
C3 C61 1.424(10) . ?
C6 H6 0.9800 . ?
C6 C12 1.539(9) . ?
C6 C18 1.531(8) . ?
C6 C30 1.515(8) . ?
C7 H7 0.9300 . ?
C7 C12 1.383(10) . ?
C7 C75 1.380(10) . ?
C8 C10 1.381(8) . ?
C8 C18 1.406(8) . ?
C10 C22 1.397(8) . ?
C10 C34 1.530(8) . ?
C11 H11 0.9300 . ?
C11 C55 1.379(11) . ?
C11 C65 1.370(11) . ?
C12 C70 1.368(9) . ?
C13 H13 0.9300 . ?
C13 C26 1.378(9) . ?
C13 C31 1.388(10) . ?
C14 C25 1.407(9) . ?
C15 H15 0.9300 . ?
C15 C70 1.393(10) . ?
C16 H16A 0.9600 . ?
C16 H16B 0.9600 . ?
C16 H16C 0.9600 . ?
C18 C64 1.372(8) . ?
C22 H22 0.9300 . ?
C22 C76 1.403(8) . ?
C25 H25 0.9300 . ?
C26 C34 1.514(9) . ?
C26 C43 1.371(9) . ?
C27 H27A 0.9600 . ?
C27 H27B 0.9600 . ?
C27 H27C 0.9600 . ?
C28 H28 0.9300 . ?
C28 C56 1.395(9) . ?
C28 C68 1.374(9) . ?
C29 H29 0.9300 . ?
C29 C41 1.367(11) . ?
C29 C78 1.386(9) . ?
C30 C36 1.395(9) . ?
C30 C44 1.370(9) . ?
C31 H31 0.9300 . ?
C31 C59 1.355(12) . ?
C34 H34 0.9800 . ?
C34 C56 1.511(8) . ?
C36 H36 0.9300 . ?
C36 C55 1.360(9) . ?
C41 H41 0.9300 . ?
C41 C68 1.370(10) . ?
C43 H43 0.9300 . ?
C43 C77 1.393(10) . ?
C44 H44 0.9300 . ?
C44 C65 1.393(10) . ?
C49 H49 0.9300 . ?
C49 C61 1.360(9) . ?
C55 H55 0.9300 . ?
C56 C78 1.382(9) . ?
C59 H59 0.9300 . ?
C59 C77 1.367(12) . ?
C61 H61 0.9300 . ?
C64 H64 0.9300 . ?
C64 C76 1.387(9) . ?
C65 H65 0.9300 . ?
C68 H68 0.9300 . ?
C70 H70 0.9300 . ?
C75 H75 0.9300 . ?
C77 H77 0.9300 . ?
C78 H78 0.9300 . ?
Au2 Cl2 2.304(2) . ?
Au2 C46 1.969(7) . ?
O1 C37 1.425(8) . ?
O1 C62 1.369(7) . ?
N2 N3 1.395(7) . ?
N2 C46 1.352(8) . ?
N2 C48 1.450(8) . ?
N3 C21 1.339(9) . ?
N3 C45 1.458(8) . ?
C4 H4 0.9800 . ?
C4 C20 1.528(9) . ?
C4 C32 1.514(9) . ?
C4 C42 1.517(9) . ?
C5 H5 0.9300 . ?
C5 C39 1.328(13) . ?
C5 C81 1.323(14) . ?
C9 H9 0.9300 . ?
C9 C71 1.364(12) . ?
C9 C80 1.394(10) . ?
C17 H17 0.9300 . ?
C17 C57 1.368(13) . ?
C17 C82 1.382(11) . ?
C19 H19 0.9300 . ?
C19 C54 1.419(10) . ?
C19 C69 1.358(11) . ?
C20 C48 1.415(9) . ?
C20 C52 1.383(9) . ?
C21 C54 1.405(10) . ?
C21 C63 1.411(10) . ?
C23 H23 0.9300 . ?
C23 C47 1.381(10) . ?
C23 C74 1.369(9) . ?
C32 C66 1.398(10) . ?
C32 C80 1.393(10) . ?
C33 H33 0.9300 . ?
C33 C39 1.406(11) . ?
C33 C50 1.361(10) . ?
C35 H35 0.9300 . ?
C35 C53 1.387(11) . ?
C35 C57 1.367(13) . ?
C37 H37A 0.9600 . ?
C37 H37B 0.9600 . ?
C37 H37C 0.9600 . ?
C38 H38 0.9300 . ?
C38 C51 1.387(10) . ?
C38 C60 1.390(9) . ?
C39 H39 0.9300 . ?
C40 H40 0.9300 . ?
C40 C62 1.375(9) . ?
C40 C72 1.401(8) . ?
C42 C53 1.376(10) . ?
C42 C82 1.371(10) . ?
C45 H45A 0.9600 . ?
C45 H45B 0.9600 . ?
C45 H45C 0.9600 . ?
C46 C54 1.415(9) . ?
C47 H47 0.9300 . ?
C47 C51 1.351(11) . ?
C48 C72 1.377(8) . ?
C50 C58 1.517(9) . ?
C50 C79 1.362(10) . ?
C51 H51 0.9300 . ?
C52 H52 0.9300 . ?
C52 C62 1.379(9) . ?
C53 H53 0.9300 . ?
C57 H57 0.9300 . ?
C58 H58 0.9800 . ?
C58 C60 1.525(9) . ?
C58 C72 1.528(8) . ?
C60 C74 1.388(9) . ?
C63 H63 0.9300 . ?
C63 C67 1.362(12) . ?
C66 H66 0.9300 . ?
C66 C73 1.383(10) . ?
C67 H67 0.9300 . ?
C67 C69 1.407(13) . ?
C69 H69 0.9300 . ?
C71 H71 0.9300 . ?
C71 C73 1.371(12) . ?
C73 H73 0.9300 . ?
C74 H74 0.9300 . ?
C79 H79 0.9300 . ?
C79 C81 1.373(12) . ?
C80 H80 0.9300 . ?
C81 H81 0.9300 . ?
C82 H82 0.9300 . ?

loop_
_geom_torsion_atom_site_label_1
_geom_torsion_atom_site_label_2
_geom_torsion_atom_site_label_3
_geom_torsion_atom_site_label_4
_geom_torsion
_geom_torsion_site_symmetry_1
_geom_torsion_site_symmetry_2
_geom_torsion_site_symmetry_3
_geom_torsion_site_symmetry_4
_geom_torsion_publ_flag
N1 N4 C14 C1 -0.8(7) . . . . ?
N1 N4 C14 C25 177.6(7) . . . . ?
N1 C8 C10 C22 -175.8(5) . . . . ?
N1 C8 C10 C34 5.1(9) . . . . ?
N1 C8 C18 C6 -6.3(8) . . . . ?
N1 C8 C18 C64 175.5(5) . . . . ?
N4 N1 C8 C10 88.2(7) . . . . ?
N4 N1 C8 C18 -92.5(7) . . . . ?
N4 N1 C24 Au1 -179.5(4) . . . . ?
N4 N1 C24 C1 0.1(7) . . . . ?
N4 C14 C25 C3 -177.1(7) . . . . ?
C1 C14 C25 C3 1.1(11) . . . . ?
C1 C49 C61 C3 0.9(12) . . . . ?
C2 C15 C70 C12 1.0(13) . . . . ?
C6 C12 C70 C15 -177.3(7) . . . . ?
C6 C18 C64 C76 -177.7(6) . . . . ?
C6 C30 C36 C55 174.6(7) . . . . ?
C6 C30 C44 C65 -174.6(7) . . . . ?
C7 C12 C70 C15 -0.4(11) . . . . ?
C8 N1 N4 C14 -172.1(5) . . . . ?
C8 N1 N4 C16 9.1(9) . . . . ?
C8 N1 C24 Au1 -7.8(9) . . . . ?
C8 N1 C24 C1 171.8(6) . . . . ?
C8 C10 C22 C76 0.1(9) . . . . ?
C8 C10 C34 C26 147.4(6) . . . . ?
C8 C10 C34 C56 -79.7(7) . . . . ?
C8 C18 C64 C76 0.5(9) . . . . ?
C10 C8 C18 C6 172.9(6) . . . . ?
C10 C8 C18 C64 -5.3(9) . . . . ?
C10 C22 C76 O2 176.9(6) . . . . ?
C10 C22 C76 C64 -4.6(9) . . . . ?
C10 C34 C56 C28 -51.1(8) . . . . ?
C10 C34 C56 C78 127.9(7) . . . . ?
C12 C6 C18 C8 95.2(7) . . . . ?
C12 C6 C18 C64 -86.7(7) . . . . ?
C12 C6 C30 C36 -164.4(6) . . . . ?
C12 C6 C30 C44 11.2(9) . . . . ?
C12 C7 C75 C2 0.6(15) . . . . ?
C13 C26 C34 C10 100.8(7) . . . . ?
C13 C26 C34 C56 -30.3(9) . . . . ?
C13 C26 C43 C77 -0.6(11) . . . . ?
C13 C31 C59 C77 0.2(14) . . . . ?
C14 C1 C24 Au1 178.9(5) . . . . ?
C14 C1 C24 N1 -0.6(7) . . . . ?
C14 C1 C49 C61 -0.8(10) . . . . ?
C15 C2 C75 C7 -0.1(16) . . . . ?
C16 N4 C14 C1 177.9(6) . . . . ?
C16 N4 C14 C25 -3.7(12) . . . . ?
C18 C6 C12 C7 54.4(9) . . . . ?
C18 C6 C12 C70 -128.8(6) . . . . ?
C18 C6 C30 C36 67.1(7) . . . . ?
C18 C6 C30 C44 -117.3(7) . . . . ?
C18 C8 C10 C22 5.0(9) . . . . ?
C18 C8 C10 C34 -174.1(6) . . . . ?
C18 C64 C76 O2 -177.1(6) . . . . ?
C18 C64 C76 C22 4.3(10) . . . . ?
C22 C10 C34 C26 -31.6(8) . . . . ?
C22 C10 C34 C56 101.2(7) . . . . ?
C24 N1 N4 C14 0.5(7) . . . . ?
C24 N1 N4 C16 -178.4(6) . . . . ?
C24 N1 C8 C10 -83.0(8) . . . . ?
C24 N1 C8 C18 96.3(8) . . . . ?
C24 C1 C14 N4 1.0(7) . . . . ?
C24 C1 C14 C25 -177.6(6) . . . . ?
C24 C1 C49 C61 175.8(7) . . . . ?
C25 C3 C61 C49 0.0(13) . . . . ?
C26 C13 C31 C59 -1.7(13) . . . . ?
C26 C34 C56 C28 80.5(8) . . . . ?
C26 C34 C56 C78 -100.5(8) . . . . ?
C26 C43 C77 C59 -0.8(12) . . . . ?
C27 O2 C76 C22 -5.8(10) . . . . ?
C27 O2 C76 C64 175.6(6) . . . . ?
C28 C56 C78 C29 1.0(10) . . . . ?
C29 C41 C68 C28 0.3(12) . . . . ?
C30 C6 C12 C7 -73.1(9) . . . . ?
C30 C6 C12 C70 103.6(7) . . . . ?
C30 C6 C18 C8 -135.4(6) . . . . ?
C30 C6 C18 C64 42.7(8) . . . . ?
C30 C36 C55 C11 0.8(12) . . . . ?
C30 C44 C65 C11 0.1(12) . . . . ?
C31 C13 C26 C34 -179.2(7) . . . . ?
C31 C13 C26 C43 1.8(11) . . . . ?
C31 C59 C77 C43 1.0(13) . . . . ?
C34 C10 C22 C76 179.2(6) . . . . ?
C34 C26 C43 C77 -179.6(7) . . . . ?
C34 C56 C78 C29 -178.1(6) . . . . ?
C36 C30 C44 C65 0.9(11) . . . . ?
C41 C29 C78 C56 -1.9(11) . . . . ?
C43 C26 C34 C10 -80.3(8) . . . . ?
C43 C26 C34 C56 148.6(6) . . . . ?
C44 C30 C36 C55 -1.4(11) . . . . ?
C49 C1 C14 N4 178.3(6) . . . . ?
C49 C1 C14 C25 -0.3(10) . . . . ?
C49 C1 C24 Au1 2.1(11) . . . . ?
C49 C1 C24 N1 -177.5(7) . . . . ?
C55 C11 C65 C44 -0.7(13) . . . . ?
C56 C28 C68 C41 -1.2(11) . . . . ?
C61 C3 C25 C14 -1.0(12) . . . . ?
C65 C11 C55 C36 0.3(13) . . . . ?
C68 C28 C56 C34 179.6(6) . . . . ?
C68 C28 C56 C78 0.5(10) . . . . ?
C75 C2 C15 C70 -0.7(14) . . . . ?
C75 C7 C12 C6 176.4(8) . . . . ?
C75 C7 C12 C70 -0.3(12) . . . . ?
C78 C29 C41 C68 1.2(12) . . . . ?
Au2 C46 C54 C19 -6.0(13) . . . . ?
Au2 C46 C54 C21 170.5(5) . . . . ?
N2 N3 C21 C54 0.6(8) . . . . ?
N2 N3 C21 C63 176.9(8) . . . . ?
N2 C46 C54 C19 -176.4(8) . . . . ?
N2 C46 C54 C21 0.1(8) . . . . ?
N2 C48 C72 C40 -176.3(6) . . . . ?
N2 C48 C72 C58 7.1(9) . . . . ?
N3 N2 C46 Au2 -170.6(5) . . . . ?
N3 N2 C46 C54 0.3(8) . . . . ?
N3 N2 C48 C20 -102.5(7) . . . . ?
N3 N2 C48 C72 78.6(7) . . . . ?
N3 C21 C54 C19 176.5(7) . . . . ?
N3 C21 C54 C46 -0.4(9) . . . . ?
N3 C21 C63 C67 -175.0(8) . . . . ?
C4 C20 C48 N2 -3.3(9) . . . . ?
C4 C20 C48 C72 175.6(6) . . . . ?
C4 C20 C52 C62 -179.3(6) . . . . ?
C4 C32 C66 C73 -178.8(7) . . . . ?
C4 C32 C80 C9 177.8(7) . . . . ?
C4 C42 C53 C35 177.4(8) . . . . ?
C4 C42 C82 C17 -177.6(7) . . . . ?
C9 C71 C73 C66 -1.5(14) . . . . ?
C20 C4 C32 C66 54.9(9) . . . . ?
C20 C4 C32 C80 -123.5(7) . . . . ?
C20 C4 C42 C53 -108.7(9) . . . . ?
C20 C4 C42 C82 70.1(9) . . . . ?
C20 C48 C72 C40 4.8(10) . . . . ?
C20 C48 C72 C58 -171.7(6) . . . . ?
C20 C52 C62 O1 -178.7(6) . . . . ?
C20 C52 C62 C40 2.5(10) . . . . ?
C21 C63 C67 C69 -0.5(15) . . . . ?
C23 C47 C51 C38 1.0(13) . . . . ?
C32 C4 C20 C48 72.3(8) . . . . ?
C32 C4 C20 C52 -107.2(7) . . . . ?
C32 C4 C42 C53 20.5(11) . . . . ?
C32 C4 C42 C82 -160.8(7) . . . . ?
C32 C66 C73 C71 1.4(12) . . . . ?
C33 C50 C58 C60 -29.9(10) . . . . ?
C33 C50 C58 C72 98.3(8) . . . . ?
C33 C50 C79 C81 -0.8(15) . . . . ?
C37 O1 C62 C40 -2.9(10) . . . . ?
C37 O1 C62 C52 178.2(6) . . . . ?
C38 C60 C74 C23 2.3(10) . . . . ?
C39 C5 C81 C79 0(2) . . . . ?
C39 C33 C50 C58 -175.5(7) . . . . ?
C39 C33 C50 C79 1.8(12) . . . . ?
C42 C4 C20 C48 -156.6(6) . . . . ?
C42 C4 C20 C52 23.8(9) . . . . ?
C42 C4 C32 C66 -74.4(8) . . . . ?
C42 C4 C32 C80 107.1(8) . . . . ?
C45 N3 C21 C54 174.0(7) . . . . ?
C45 N3 C21 C63 -9.7(13) . . . . ?
C46 N2 N3 C21 -0.6(8) . . . . ?
C46 N2 N3 C45 -174.3(6) . . . . ?
C46 N2 C48 C20 88.3(8) . . . . ?
C46 N2 C48 C72 -90.6(8) . . . . ?
C47 C23 C74 C60 -2.5(12) . . . . ?
C48 N2 N3 C21 -171.4(6) . . . . ?
C48 N2 N3 C45 14.9(9) . . . . ?
C48 N2 C46 Au2 -0.8(10) . . . . ?
C48 N2 C46 C54 170.1(6) . . . . ?
C48 C20 C52 C62 1.1(9) . . . . ?
C50 C33 C39 C5 -2.0(15) . . . . ?
C50 C58 C60 C38 -103.3(7) . . . . ?
C50 C58 C60 C74 79.7(8) . . . . ?
C50 C58 C72 C40 -36.8(8) . . . . ?
C50 C58 C72 C48 139.6(6) . . . . ?
C50 C79 C81 C5 0(2) . . . . ?
C51 C38 C60 C58 -177.7(6) . . . . ?
C51 C38 C60 C74 -0.6(10) . . . . ?
C52 C20 C48 N2 176.3(5) . . . . ?
C52 C20 C48 C72 -4.8(10) . . . . ?
C53 C35 C57 C17 -0.4(16) . . . . ?
C53 C42 C82 C17 1.3(12) . . . . ?
C54 C19 C69 C67 1.4(14) . . . . ?
C54 C21 C63 C67 0.9(12) . . . . ?
C57 C17 C82 C42 -0.7(13) . . . . ?
C57 C35 C53 C42 1.0(15) . . . . ?
C58 C50 C79 C81 176.7(10) . . . . ?
C58 C60 C74 C23 179.4(6) . . . . ?
C60 C38 C51 C47 -1.1(12) . . . . ?
C60 C58 C72 C40 92.3(7) . . . . ?
C60 C58 C72 C48 -91.3(7) . . . . ?
C62 C40 C72 C48 -1.0(9) . . . . ?
C62 C40 C72 C58 175.6(6) . . . . ?
C63 C21 C54 C19 -0.1(12) . . . . ?
C63 C21 C54 C46 -177.1(7) . . . . ?
C63 C67 C69 C19 -0.7(17) . . . . ?
C66 C32 C80 C9 -0.7(11) . . . . ?
C69 C19 C54 C21 -1.0(12) . . . . ?
C69 C19 C54 C46 175.1(8) . . . . ?
C71 C9 C80 C32 0.6(12) . . . . ?
C72 C40 C62 O1 178.6(6) . . . . ?
C72 C40 C62 C52 -2.6(10) . . . . ?
C72 C58 C60 C38 129.6(6) . . . . ?
C72 C58 C60 C74 -47.4(8) . . . . ?
C74 C23 C47 C51 0.8(13) . . . . ?
C79 C50 C58 C60 152.9(7) . . . . ?
C79 C50 C58 C72 -78.9(9) . . . . ?
C80 C9 C71 C73 0.5(14) . . . . ?
C80 C32 C66 C73 -0.3(11) . . . . ?
C81 C5 C39 C33 1(2) . . . . ?
C82 C17 C57 C35 0.2(15) . . . . ?
C82 C42 C53 C35 -1.4(13) . . . . ?
